data_4082611
loop_
_publ_author_name
'Goetsch, Wil R.'
'Solntsev, Pavlo V.'
'Van Stappen, Casey'
'Purchel, Anatolii A.'
'Dudkin, Semen V.'
'Nemykin, Victor N.'

_publ_section_title
;
 Electron-Transfer Processes in 3,4-Diferrocenylpyrroles: Insight into a
 Missing Piece of the Polyferrocenyl-Containing Pyrroles Family
;
_journal_issue 1
_journal_name_full Organometallics
_journal_page_first 145
_journal_paper_doi 10.1021/om400901w
_journal_volume 33
_journal_year 2014
_chemical_formula_moiety 'C33 H41 Fe2 N Si'
_chemical_formula_sum 'C33 H41 Fe2 N Si'
_chemical_formula_weight 591.46
_chemical_name_common 3,4-diferrocenyl-1-tris(isopropyl)silylpyrrol
_space_group_IT_number 2
_symmetry_cell_setting triclinic
_symmetry_space_group_name_Hall '-P 1'
_symmetry_space_group_name_H-M 'P -1'
_atom_sites_solution_hydrogens geom
_atom_sites_solution_primary direct
_atom_sites_solution_secondary difmap
_audit_creation_method SHELXL-97
_cell_angle_alpha 110.563(8)
_cell_angle_beta 98.491(7)
_cell_angle_gamma 94.446(7)
_cell_formula_units_Z 2
_cell_length_a 7.3670(3)
_cell_length_b 12.3067(5)
_cell_length_c 17.1322(12)
_cell_measurement_reflns_used 25960
_cell_measurement_temperature 123(2)
_cell_measurement_theta_max 26.4
_cell_measurement_theta_min 3.1
_cell_volume 1424.25(16)
_computing_cell_refinement
;
CrystalClear-SM Expert 2.0 r12 (Rigaku, 2011)
;
_computing_data_collection
;
CrystalClear-SM Expert 2.0 r12 (Rigaku, 2011)
;
_computing_data_reduction
;
CrystalClear-SM Expert 2.0 r12 (Rigaku, 2011)
;
_computing_molecular_graphics 'PLATON (Spek, 2009)'
_computing_publication_material 'SHELXL-97 (Sheldrick, 1997)'
_computing_structure_refinement 'SHELXL-97 (Sheldrick, 1997)'
_computing_structure_solution 'SIR92 (Altomare, 1994)'
_diffrn_ambient_temperature 123(2)
_diffrn_detector_area_resol_mean 10.0000
_diffrn_measured_fraction_theta_full 0.998
_diffrn_measured_fraction_theta_max 0.998
_diffrn_measurement_device
;
Crystal Goniometer
;
_diffrn_measurement_device_type
;
Rigaku RAXIS conversion
;
_diffrn_measurement_method 'profile data from \w-scans'
_diffrn_measurement_specimen_support Fiber
_diffrn_radiation_monochromator graphite
_diffrn_radiation_source 'fine-focus sealed tube'
_diffrn_radiation_type MoK\a
_diffrn_radiation_wavelength 0.71075
_diffrn_reflns_av_R_equivalents 0.1344
_diffrn_reflns_av_sigmaI/netI 0.0771
_diffrn_reflns_limit_h_max 9
_diffrn_reflns_limit_h_min -9
_diffrn_reflns_limit_k_max 15
_diffrn_reflns_limit_k_min -15
_diffrn_reflns_limit_l_max 21
_diffrn_reflns_limit_l_min -21
_diffrn_reflns_number 44317
_diffrn_reflns_theta_full 26.37
_diffrn_reflns_theta_max 26.37
_diffrn_reflns_theta_min 3.12
_diffrn_source 'Sealed Tube'
_diffrn_source_current 40.0
_diffrn_source_power 2.0
_diffrn_source_voltage 50.0
_diffrn_standards_decay_% 0.0(3)
_diffrn_standards_interval_count 0
_diffrn_standards_interval_time 0
_diffrn_standards_number 0
_exptl_absorpt_coefficient_mu 1.083
_exptl_absorpt_correction_T_max 1.000
_exptl_absorpt_correction_T_min 0.656
_exptl_absorpt_correction_type multi-scan
_exptl_crystal_colour orange
_exptl_crystal_density_diffrn 1.379
_exptl_crystal_density_method 'not measured'
_exptl_crystal_description needle
_exptl_crystal_F_000 624
_exptl_crystal_size_max 0.27
_exptl_crystal_size_mid 0.04
_exptl_crystal_size_min 0.04
_refine_diff_density_max 0.678
_refine_diff_density_min -0.886
_refine_diff_density_rms 0.100
_refine_ls_extinction_method none
_refine_ls_goodness_of_fit_ref 1.090
_refine_ls_hydrogen_treatment constr
_refine_ls_matrix_type full
_refine_ls_number_parameters 340
_refine_ls_number_reflns 5821
_refine_ls_number_restraints 0
_refine_ls_restrained_S_all 1.090
_refine_ls_R_factor_all 0.0779
_refine_ls_R_factor_gt 0.0555
_refine_ls_shift/su_max 0.001
_refine_ls_shift/su_mean 0.000
_refine_ls_structure_factor_coef Fsqd
_refine_ls_weighting_details 'calc w=1/[\s^2^(Fo^2^)+(0.0567P)^2^+0.5389P] where P=(Fo^2^+2Fc^2^)/3'
_refine_ls_weighting_scheme calc
_refine_ls_wR_factor_gt 0.1279
_refine_ls_wR_factor_ref 0.1408
_reflns_number_gt 4324
_reflns_number_total 5821
_reflns_threshold_expression >2sigma(I)
_cod_data_source_file om400901w_si_002.cif
_cod_data_source_block a0055
_cod_original_cell_volume 1424.25(13)
_cod_database_code 4082611

loop_
_symmetry_equiv_pos_as_xyz
'x, y, z'
'-x, -y, -z'

loop_
_atom_site_label
_atom_site_type_symbol
_atom_site_fract_x
_atom_site_fract_y
_atom_site_fract_z
_atom_site_U_iso_or_equiv
_atom_site_adp_type
_atom_site_occupancy
_atom_site_symmetry_multiplicity
_atom_site_calc_flag
_atom_site_refinement_flags
C1 C -0.0808(5) 0.6092(3) 0.1648(2) 0.0272(8) Uani 1 1 d .
H1 H -0.1201 0.5622 0.1064 0.033 Uiso 1 1 calc R
C2 C -0.1055(5) 0.5734(3) 0.2305(2) 0.0274(8) Uani 1 1 d .
C3 C -0.0251(5) 0.6713(3) 0.3074(2) 0.0256(7) Uani 1 1 d .
C4 C 0.0409(5) 0.7590(3) 0.2836(2) 0.0270(8) Uani 1 1 d .
H4 H 0.1003 0.8341 0.3219 0.032 Uiso 1 1 calc R
C5 C -0.1964(5) 0.4574(3) 0.2192(2) 0.0252(7) Uani 1 1 d .
C6 C -0.3468(5) 0.3887(3) 0.1527(2) 0.0282(8) Uani 1 1 d .
H6 H -0.4100 0.4128 0.1104 0.034 Uiso 1 1 calc R
C7 C -0.3860(5) 0.2780(3) 0.1605(2) 0.0323(8) Uani 1 1 d .
H7 H -0.4797 0.2159 0.1244 0.039 Uiso 1 1 calc R
C8 C -0.2609(5) 0.2766(3) 0.2313(2) 0.0312(8) Uani 1 1 d .
H8 H -0.2556 0.2135 0.2510 0.037 Uiso 1 1 calc R
C9 C -0.1444(5) 0.3868(3) 0.2678(2) 0.0278(8) Uani 1 1 d .
H9 H -0.0481 0.4097 0.3162 0.033 Uiso 1 1 calc R
C10 C -0.5078(5) 0.5607(3) 0.3378(2) 0.0340(9) Uani 1 1 d .
H10 H -0.4612 0.6383 0.3445 0.041 Uiso 1 1 calc R
C11 C -0.6553(5) 0.4854(3) 0.2730(2) 0.0355(9) Uani 1 1 d .
H11 H -0.7238 0.5037 0.2288 0.043 Uiso 1 1 calc R
C12 C -0.6811(5) 0.3784(4) 0.2865(2) 0.0381(9) Uani 1 1 d .
H12 H -0.7706 0.3124 0.2529 0.046 Uiso 1 1 calc R
C13 C -0.5505(5) 0.3872(4) 0.3586(2) 0.0363(9) Uani 1 1 d .
H13 H -0.5370 0.3278 0.3817 0.044 Uiso 1 1 calc R
C14 C -0.4430(5) 0.4997(3) 0.3905(2) 0.0342(9) Uani 1 1 d .
H14 H -0.3452 0.5289 0.4385 0.041 Uiso 1 1 calc R
C15 C -0.0190(5) 0.6791(3) 0.3959(2) 0.0249(7) Uani 1 1 d .
C16 C 0.0897(5) 0.6201(3) 0.4403(2) 0.0298(8) Uani 1 1 d .
H16 H 0.1730 0.5674 0.4177 0.036 Uiso 1 1 calc R
C17 C 0.0521(5) 0.6536(3) 0.5243(2) 0.0311(8) Uani 1 1 d .
H17 H 0.1043 0.6260 0.5667 0.037 Uiso 1 1 calc R
C18 C -0.0767(5) 0.7352(3) 0.5336(2) 0.0310(8) Uani 1 1 d .
H18 H -0.1250 0.7727 0.5832 0.037 Uiso 1 1 calc R
C19 C -0.1200(5) 0.7506(3) 0.4543(2) 0.0276(8) Uani 1 1 d .
H19 H -0.2030 0.8005 0.4424 0.033 Uiso 1 1 calc R
C20 C 0.3670(5) 0.8717(3) 0.4639(2) 0.0319(8) Uani 1 1 d .
H20 H 0.3929 0.8463 0.4081 0.038 Uiso 1 1 calc R
C21 C 0.4412(5) 0.8336(3) 0.5295(2) 0.0338(9) Uani 1 1 d .
H21 H 0.5256 0.7781 0.5254 0.041 Uiso 1 1 calc R
C22 C 0.3665(5) 0.8936(3) 0.6028(2) 0.0346(9) Uani 1 1 d .
H22 H 0.3930 0.8851 0.6562 0.041 Uiso 1 1 calc R
C23 C 0.2462(5) 0.9678(3) 0.5821(2) 0.0344(9) Uani 1 1 d .
H23 H 0.1772 1.0174 0.6190 0.041 Uiso 1 1 calc R
C24 C 0.2468(5) 0.9550(3) 0.4965(2) 0.0327(8) Uani 1 1 d .
H24 H 0.1789 0.9949 0.4662 0.039 Uiso 1 1 calc R
C25 C 0.1595(5) 0.9565(3) 0.2030(2) 0.0340(9) Uani 1 1 d .
H25 H 0.2193 0.9645 0.2614 0.041 Uiso 1 1 calc R
C26 C -0.0172(7) 1.0125(4) 0.2128(3) 0.0497(11) Uani 1 1 d .
H26A H 0.0123 1.0912 0.2569 0.060 Uiso 1 1 calc R
H26B H -0.1054 0.9643 0.2291 0.060 Uiso 1 1 calc R
H26C H -0.0722 1.0179 0.1589 0.060 Uiso 1 1 calc R
C27 C 0.2975(6) 1.0267(4) 0.1731(3) 0.0455(10) Uani 1 1 d .
H27A H 0.2436 1.0247 0.1167 0.055 Uiso 1 1 calc R
H27B H 0.4127 0.9919 0.1703 0.055 Uiso 1 1 calc R
H27C H 0.3239 1.1081 0.2132 0.055 Uiso 1 1 calc R
C28 C 0.3538(5) 0.7412(3) 0.1280(2) 0.0326(8) Uani 1 1 d .
H28 H 0.4169 0.7827 0.0965 0.039 Uiso 1 1 calc R
C29 C 0.4786(6) 0.7726(4) 0.2149(2) 0.0410(10) Uani 1 1 d .
H29A H 0.4175 0.7371 0.2490 0.049 Uiso 1 1 calc R
H29B H 0.5012 0.8580 0.2441 0.049 Uiso 1 1 calc R
H29C H 0.5969 0.7428 0.2073 0.049 Uiso 1 1 calc R
C30 C 0.3371(6) 0.6090(3) 0.0771(2) 0.0406(10) Uani 1 1 d .
H30A H 0.4612 0.5858 0.0755 0.049 Uiso 1 1 calc R
H30B H 0.2711 0.5913 0.0191 0.049 Uiso 1 1 calc R
H30C H 0.2684 0.5656 0.1043 0.049 Uiso 1 1 calc R
C31 C -0.0279(5) 0.7462(3) 0.0292(2) 0.0325(8) Uani 1 1 d .
H31 H -0.0229 0.6605 0.0015 0.039 Uiso 1 1 calc R
C32 C 0.0475(6) 0.8044(4) -0.0278(2) 0.0459(11) Uani 1 1 d .
H32A H -0.0180 0.7640 -0.0865 0.055 Uiso 1 1 calc R
H32B H 0.1803 0.7993 -0.0249 0.055 Uiso 1 1 calc R
H32C H 0.0283 0.8869 -0.0083 0.055 Uiso 1 1 calc R
C33 C -0.2337(6) 0.7591(5) 0.0286(3) 0.0543(12) Uani 1 1 d .
H33A H -0.2481 0.8424 0.0481 0.065 Uiso 1 1 calc R
H33B H -0.2799 0.7242 0.0665 0.065 Uiso 1 1 calc R
H33C H -0.3043 0.7189 -0.0292 0.065 Uiso 1 1 calc R
N1 N 0.0094(4) 0.7237(3) 0.19563(17) 0.0277(7) Uani 1 1 d .
Si1 Si 0.12207(14) 0.79413(9) 0.13744(6) 0.0268(2) Uani 1 1 d .
Fe1 Fe -0.41709(7) 0.40964(4) 0.26773(3) 0.02649(16) Uani 1 1 d .
Fe2 Fe 0.15767(7) 0.79690(4) 0.50282(3) 0.02652(16) Uani 1 1 d .

loop_
_atom_site_aniso_label
_atom_site_aniso_U_11
_atom_site_aniso_U_22
_atom_site_aniso_U_33
_atom_site_aniso_U_23
_atom_site_aniso_U_13
_atom_site_aniso_U_12
C1 0.0269(18) 0.031(2) 0.0220(16) 0.0086(14) 0.0037(14) 0.0017(15)
C2 0.0221(17) 0.035(2) 0.0272(17) 0.0128(15) 0.0059(14) 0.0071(15)
C3 0.0255(18) 0.0288(19) 0.0214(16) 0.0092(14) 0.0024(14) 0.0020(15)
C4 0.0288(19) 0.030(2) 0.0203(16) 0.0067(14) 0.0043(14) 0.0047(16)
C5 0.0263(18) 0.0281(19) 0.0213(16) 0.0081(14) 0.0073(14) 0.0047(15)
C6 0.0319(19) 0.0293(19) 0.0232(17) 0.0089(14) 0.0071(15) 0.0027(16)
C7 0.032(2) 0.032(2) 0.0286(18) 0.0072(15) 0.0064(15) -0.0006(17)
C8 0.034(2) 0.029(2) 0.0325(19) 0.0131(16) 0.0077(16) 0.0075(16)
C9 0.0278(18) 0.032(2) 0.0255(17) 0.0110(15) 0.0067(15) 0.0074(16)
C10 0.035(2) 0.030(2) 0.037(2) 0.0090(16) 0.0116(17) 0.0076(17)
C11 0.031(2) 0.041(2) 0.035(2) 0.0134(17) 0.0078(16) 0.0078(18)
C12 0.031(2) 0.040(2) 0.040(2) 0.0110(18) 0.0095(17) -0.0002(18)
C13 0.037(2) 0.039(2) 0.044(2) 0.0213(18) 0.0209(18) 0.0141(18)
C14 0.034(2) 0.040(2) 0.0276(18) 0.0096(16) 0.0082(16) 0.0116(18)
C15 0.0276(18) 0.0228(18) 0.0212(16) 0.0060(13) 0.0024(14) -0.0011(15)
C16 0.035(2) 0.0291(19) 0.0240(17) 0.0092(15) 0.0053(15) 0.0019(16)
C17 0.037(2) 0.033(2) 0.0214(16) 0.0115(15) 0.0009(15) -0.0030(17)
C18 0.031(2) 0.036(2) 0.0222(17) 0.0052(15) 0.0088(15) -0.0012(17)
C19 0.0276(18) 0.0248(19) 0.0268(17) 0.0066(14) 0.0040(14) -0.0019(15)
C20 0.031(2) 0.035(2) 0.0291(18) 0.0126(16) 0.0057(16) -0.0012(17)
C21 0.0277(19) 0.038(2) 0.037(2) 0.0169(17) 0.0023(16) -0.0018(17)
C22 0.034(2) 0.041(2) 0.0233(18) 0.0105(16) -0.0030(15) -0.0053(18)
C23 0.036(2) 0.030(2) 0.0283(18) 0.0046(15) 0.0013(16) -0.0077(17)
C24 0.037(2) 0.030(2) 0.0301(18) 0.0132(16) 0.0015(16) -0.0014(17)
C25 0.041(2) 0.031(2) 0.0289(18) 0.0108(16) 0.0068(17) 0.0046(18)
C26 0.062(3) 0.042(3) 0.046(2) 0.012(2) 0.015(2) 0.021(2)
C27 0.058(3) 0.034(2) 0.044(2) 0.0162(19) 0.007(2) -0.004(2)
C28 0.034(2) 0.036(2) 0.0289(18) 0.0133(16) 0.0054(16) 0.0027(17)
C29 0.034(2) 0.049(3) 0.038(2) 0.0156(19) 0.0012(17) 0.0093(19)
C30 0.045(2) 0.036(2) 0.040(2) 0.0100(18) 0.0133(19) 0.0103(19)
C31 0.035(2) 0.039(2) 0.0250(17) 0.0160(16) 0.0007(16) 0.0026(17)
C32 0.050(3) 0.062(3) 0.032(2) 0.025(2) 0.0106(19) 0.008(2)
C33 0.036(2) 0.082(4) 0.051(3) 0.035(3) -0.001(2) 0.003(2)
N1 0.0302(16) 0.0312(17) 0.0200(14) 0.0089(12) 0.0028(12) 0.0008(13)
Si1 0.0295(5) 0.0294(5) 0.0219(5) 0.0102(4) 0.0044(4) 0.0027(4)
Fe1 0.0264(3) 0.0277(3) 0.0258(3) 0.0101(2) 0.0054(2) 0.0040(2)
Fe2 0.0283(3) 0.0275(3) 0.0212(3) 0.0071(2) 0.0034(2) 0.0005(2)

loop_
_atom_type_symbol
_atom_type_description
_atom_type_scat_dispersion_real
_atom_type_scat_dispersion_imag
_atom_type_scat_source
C C 0.0033 0.0016 'International Tables Vol C Tables 4.2.6.8 and 6.1.1.4'
H H 0.0000 0.0000 'International Tables Vol C Tables 4.2.6.8 and 6.1.1.4'
N N 0.0061 0.0033 'International Tables Vol C Tables 4.2.6.8 and 6.1.1.4'
Si Si 0.0817 0.0704 'International Tables Vol C Tables 4.2.6.8 and 6.1.1.4'
Fe Fe 0.3463 0.8444 'International Tables Vol C Tables 4.2.6.8 and 6.1.1.4'

loop_
_geom_angle_atom_site_label_1
_geom_angle_atom_site_label_2
_geom_angle_atom_site_label_3
_geom_angle
C2 C1 N1 110.7(3)
C2 C1 H1 124.6
N1 C1 H1 124.6
C1 C2 C3 106.0(3)
C1 C2 C5 124.2(3)
C3 C2 C5 129.8(3)
C4 C3 C2 106.9(3)
C4 C3 C15 125.4(3)
C2 C3 C15 127.7(3)
C3 C4 N1 110.8(3)
C3 C4 H4 124.6
N1 C4 H4 124.6
C6 C5 C9 106.6(3)
C6 C5 C2 125.9(3)
C9 C5 C2 127.3(3)
C6 C5 Fe1 68.83(19)
C9 C5 Fe1 69.0(2)
C2 C5 Fe1 130.6(2)
C7 C6 C5 108.6(3)
C7 C6 Fe1 69.2(2)
C5 C6 Fe1 70.47(19)
C7 C6 H6 125.7
C5 C6 H6 125.7
Fe1 C6 H6 126.2
C8 C7 C6 108.2(3)
C8 C7 Fe1 70.0(2)
C6 C7 Fe1 69.9(2)
C8 C7 H7 125.9
C6 C7 H7 125.9
Fe1 C7 H7 125.8
C7 C8 C9 107.7(3)
C7 C8 Fe1 69.3(2)
C9 C8 Fe1 69.8(2)
C7 C8 H8 126.1
C9 C8 H8 126.1
Fe1 C8 H8 126.3
C8 C9 C5 108.8(3)
C8 C9 Fe1 69.4(2)
C5 C9 Fe1 70.2(2)
C8 C9 H9 125.6
C5 C9 H9 125.6
Fe1 C9 H9 126.3
C14 C10 C11 108.1(3)
C14 C10 Fe1 69.7(2)
C11 C10 Fe1 69.6(2)
C14 C10 H10 125.9
C11 C10 H10 125.9
Fe1 C10 H10 126.4
C12 C11 C10 107.7(3)
C12 C11 Fe1 69.7(2)
C10 C11 Fe1 69.7(2)
C12 C11 H11 126.2
C10 C11 H11 126.2
Fe1 C11 H11 126.0
C13 C12 C11 108.1(4)
C13 C12 Fe1 69.6(2)
C11 C12 Fe1 69.8(2)
C13 C12 H12 125.9
C11 C12 H12 125.9
Fe1 C12 H12 126.2
C12 C13 C14 108.3(4)
C12 C13 Fe1 69.9(2)
C14 C13 Fe1 69.9(2)
C12 C13 H13 125.8
C14 C13 H13 125.8
Fe1 C13 H13 125.9
C10 C14 C13 107.8(3)
C10 C14 Fe1 69.8(2)
C13 C14 Fe1 69.5(2)
C10 C14 H14 126.1
C13 C14 H14 126.1
Fe1 C14 H14 126.1
C19 C15 C16 106.7(3)
C19 C15 C3 125.6(3)
C16 C15 C3 127.7(3)
C19 C15 Fe2 68.81(19)
C16 C15 Fe2 68.57(19)
C3 C15 Fe2 126.5(2)
C17 C16 C15 108.6(3)
C17 C16 Fe2 69.7(2)
C15 C16 Fe2 70.73(19)
C17 C16 H16 125.7
C15 C16 H16 125.7
Fe2 C16 H16 125.5
C18 C17 C16 108.3(3)
C18 C17 Fe2 69.7(2)
C16 C17 Fe2 69.5(2)
C18 C17 H17 125.9
C16 C17 H17 125.9
Fe2 C17 H17 126.5
C17 C18 C19 107.2(3)
C17 C18 Fe2 69.7(2)
C19 C18 Fe2 69.6(2)
C17 C18 H18 126.4
C19 C18 H18 126.4
Fe2 C18 H18 125.9
C15 C19 C18 109.2(3)
C15 C19 Fe2 70.7(2)
C18 C19 Fe2 69.5(2)
C15 C19 H19 125.4
C18 C19 H19 125.4
Fe2 C19 H19 126.0
C21 C20 C24 108.0(3)
C21 C20 Fe2 69.9(2)
C24 C20 Fe2 69.8(2)
C21 C20 H20 126.0
C24 C20 H20 126.0
Fe2 C20 H20 125.9
C20 C21 C22 107.8(3)
C20 C21 Fe2 69.6(2)
C22 C21 Fe2 69.8(2)
C20 C21 H21 126.1
C22 C21 H21 126.1
Fe2 C21 H21 126.1
C23 C22 C21 108.2(3)
C23 C22 Fe2 69.7(2)
C21 C22 Fe2 69.5(2)
C23 C22 H22 125.9
C21 C22 H22 125.9
Fe2 C22 H22 126.5
C22 C23 C24 107.9(3)
C22 C23 Fe2 69.9(2)
C24 C23 Fe2 69.6(2)
C22 C23 H23 126.0
C24 C23 H23 126.0
Fe2 C23 H23 126.0
C23 C24 C20 108.1(3)
C23 C24 Fe2 69.9(2)
C20 C24 Fe2 69.5(2)
C23 C24 H24 125.9
C20 C24 H24 125.9
Fe2 C24 H24 126.2
C26 C25 C27 110.8(3)
C26 C25 Si1 114.9(3)
C27 C25 Si1 112.8(3)
C26 C25 H25 105.8
C27 C25 H25 105.8
Si1 C25 H25 105.8
C25 C26 H26A 109.5
C25 C26 H26B 109.5
H26A C26 H26B 109.5
C25 C26 H26C 109.5
H26A C26 H26C 109.5
H26B C26 H26C 109.5
C25 C27 H27A 109.5
C25 C27 H27B 109.5
H27A C27 H27B 109.5
C25 C27 H27C 109.5
H27A C27 H27C 109.5
H27B C27 H27C 109.5
C29 C28 C30 110.0(3)
C29 C28 Si1 112.0(3)
C30 C28 Si1 112.9(3)
C29 C28 H28 107.2
C30 C28 H28 107.2
Si1 C28 H28 107.2
C28 C29 H29A 109.5
C28 C29 H29B 109.5
H29A C29 H29B 109.5
C28 C29 H29C 109.5
H29A C29 H29C 109.5
H29B C29 H29C 109.5
C28 C30 H30A 109.5
C28 C30 H30B 109.5
H30A C30 H30B 109.5
C28 C30 H30C 109.5
H30A C30 H30C 109.5
H30B C30 H30C 109.5
C33 C31 C32 109.8(3)
C33 C31 Si1 115.3(3)
C32 C31 Si1 112.8(3)
C33 C31 H31 106.1
C32 C31 H31 106.1
Si1 C31 H31 106.1
C31 C32 H32A 109.5
C31 C32 H32B 109.5
H32A C32 H32B 109.5
C31 C32 H32C 109.5
H32A C32 H32C 109.5
H32B C32 H32C 109.5
C31 C33 H33A 109.5
C31 C33 H33B 109.5
H33A C33 H33B 109.5
C31 C33 H33C 109.5
H33A C33 H33C 109.5
H33B C33 H33C 109.5
C1 N1 C4 105.6(3)
C1 N1 Si1 126.6(2)
C4 N1 Si1 125.4(3)
N1 Si1 C31 106.57(16)
N1 Si1 C28 107.93(16)
C31 Si1 C28 109.78(17)
N1 Si1 C25 106.49(15)
C31 Si1 C25 116.54(17)
C28 Si1 C25 109.15(17)
C7 Fe1 C13 124.68(16)
C7 Fe1 C8 40.66(14)
C13 Fe1 C8 107.66(15)
C7 Fe1 C6 40.92(14)
C13 Fe1 C6 161.71(16)
C8 Fe1 C6 68.57(14)
C7 Fe1 C12 107.53(16)
C13 Fe1 C12 40.49(16)
C8 Fe1 C12 120.99(16)
C6 Fe1 C12 124.85(15)
C7 Fe1 C11 120.91(15)
C13 Fe1 C11 68.20(16)
C8 Fe1 C11 156.07(15)
C6 Fe1 C11 107.56(15)
C12 Fe1 C11 40.52(15)
C7 Fe1 C14 161.54(15)
C13 Fe1 C14 40.57(15)
C8 Fe1 C14 124.79(14)
C6 Fe1 C14 156.21(15)
C12 Fe1 C14 68.25(16)
C11 Fe1 C14 68.39(15)
C7 Fe1 C9 68.39(14)
C13 Fe1 C9 121.38(15)
C8 Fe1 C9 40.75(14)
C6 Fe1 C9 68.25(14)
C12 Fe1 C9 156.41(16)
C11 Fe1 C9 161.73(15)
C14 Fe1 C9 107.84(14)
C7 Fe1 C10 156.43(15)
C13 Fe1 C10 68.08(16)
C8 Fe1 C10 161.67(15)
C6 Fe1 C10 121.14(15)
C12 Fe1 C10 68.18(16)
C11 Fe1 C10 40.73(15)
C14 Fe1 C10 40.48(15)
C9 Fe1 C10 124.92(15)
C7 Fe1 C5 68.87(14)
C13 Fe1 C5 156.36(15)
C8 Fe1 C5 68.89(14)
C6 Fe1 C5 40.70(13)
C12 Fe1 C5 161.49(15)
C11 Fe1 C5 124.53(15)
C14 Fe1 C5 120.92(15)
C9 Fe1 C5 40.78(13)
C10 Fe1 C5 107.43(15)
C16 Fe2 C17 40.85(13)
C16 Fe2 C18 68.72(15)
C17 Fe2 C18 40.64(15)
C16 Fe2 C19 68.17(14)
C17 Fe2 C19 68.23(15)
C18 Fe2 C19 40.92(14)
C16 Fe2 C20 114.55(15)
C17 Fe2 C20 146.67(15)
C18 Fe2 C20 171.47(15)
C19 Fe2 C20 131.77(14)
C16 Fe2 C24 147.16(14)
C17 Fe2 C24 171.42(14)
C18 Fe2 C24 132.62(15)
C19 Fe2 C24 109.96(15)
C20 Fe2 C24 40.71(15)
C16 Fe2 C21 107.58(16)
C17 Fe2 C21 115.07(15)
C18 Fe2 C21 147.43(15)
C19 Fe2 C21 169.88(14)
C20 Fe2 C21 40.51(14)
C24 Fe2 C21 68.25(15)
C16 Fe2 C23 170.52(14)
C17 Fe2 C23 132.07(14)
C18 Fe2 C23 109.75(15)
C19 Fe2 C23 117.26(15)
C20 Fe2 C23 68.39(15)
C24 Fe2 C23 40.52(14)
C21 Fe2 C23 68.35(16)
C16 Fe2 C22 131.14(15)
C17 Fe2 C22 108.92(15)
C18 Fe2 C22 116.17(14)
C19 Fe2 C22 148.81(14)
C20 Fe2 C22 68.22(15)
C24 Fe2 C22 67.98(15)
C21 Fe2 C22 40.74(15)
C23 Fe2 C22 40.35(15)
C16 Fe2 C15 40.70(14)
C17 Fe2 C15 68.61(13)
C18 Fe2 C15 68.87(13)
C19 Fe2 C15 40.51(13)
C20 Fe2 C15 108.06(14)
C24 Fe2 C15 115.90(14)
C21 Fe2 C15 130.44(15)
C23 Fe2 C15 148.35(15)
C22 Fe2 C15 169.82(15)

loop_
_geom_bond_atom_site_label_1
_geom_bond_atom_site_label_2
_geom_bond_distance
C1 C2 1.374(5)
C1 N1 1.391(4)
C1 H1 0.9500
C2 C3 1.443(5)
C2 C5 1.465(5)
C3 C4 1.361(5)
C3 C15 1.480(4)
C4 N1 1.392(4)
C4 H4 0.9500
C5 C6 1.430(5)
C5 C9 1.435(5)
C5 Fe1 2.067(3)
C6 C7 1.426(5)
C6 Fe1 2.045(3)
C6 H6 0.9500
C7 C8 1.418(5)
C7 Fe1 2.036(4)
C7 H7 0.9500
C8 C9 1.426(5)
C8 Fe1 2.045(4)
C8 H8 0.9500
C9 Fe1 2.050(4)
C9 H9 0.9500
C10 C14 1.419(5)
C10 C11 1.427(5)
C10 Fe1 2.051(4)
C10 H10 0.9500
C11 C12 1.418(5)
C11 Fe1 2.049(4)
C11 H11 0.9500
C12 C13 1.416(6)
C12 Fe1 2.047(4)
C12 H12 0.9500
C13 C14 1.419(5)
C13 Fe1 2.044(4)
C13 H13 0.9500
C14 Fe1 2.050(3)
C14 H14 0.9500
C15 C19 1.425(5)
C15 C16 1.430(5)
C15 Fe2 2.071(3)
C16 C17 1.426(5)
C16 Fe2 2.042(4)
C16 H16 0.9500
C17 C18 1.420(5)
C17 Fe2 2.044(4)
C17 H17 0.9500
C18 C19 1.430(5)
C18 Fe2 2.045(4)
C18 H18 0.9500
C19 Fe2 2.046(4)
C19 H19 0.9500
C20 C21 1.418(5)
C20 C24 1.425(5)
C20 Fe2 2.046(4)
C20 H20 0.9500
C21 C22 1.429(5)
C21 Fe2 2.050(4)
C21 H21 0.9500
C22 C23 1.417(5)
C22 Fe2 2.055(3)
C22 H22 0.9500
C23 C24 1.420(5)
C23 Fe2 2.053(4)
C23 H23 0.9500
C24 Fe2 2.049(4)
C24 H24 0.9500
C25 C26 1.523(6)
C25 C27 1.539(5)
C25 Si1 1.891(4)
C25 H25 1.0000
C26 H26A 0.9800
C26 H26B 0.9800
C26 H26C 0.9800
C27 H27A 0.9800
C27 H27B 0.9800
C27 H27C 0.9800
C28 C29 1.533(5)
C28 C30 1.538(5)
C28 Si1 1.883(4)
C28 H28 1.0000
C29 H29A 0.9800
C29 H29B 0.9800
C29 H29C 0.9800
C30 H30A 0.9800
C30 H30B 0.9800
C30 H30C 0.9800
C31 C33 1.535(5)
C31 C32 1.537(5)
C31 Si1 1.879(3)
C31 H31 1.0000
C32 H32A 0.9800
C32 H32B 0.9800
C32 H32C 0.9800
C33 H33A 0.9800
C33 H33B 0.9800
C33 H33C 0.9800
N1 Si1 1.782(3)

loop_
_geom_torsion_atom_site_label_1
_geom_torsion_atom_site_label_2
_geom_torsion_atom_site_label_3
_geom_torsion_atom_site_label_4
_geom_torsion
N1 C1 C2 C3 -0.2(4)
N1 C1 C2 C5 179.9(3)
C1 C2 C3 C4 0.4(4)
C5 C2 C3 C4 -179.7(3)
C1 C2 C3 C15 178.5(3)
C5 C2 C3 C15 -1.6(6)
C2 C3 C4 N1 -0.5(4)
C15 C3 C4 N1 -178.6(3)
C1 C2 C5 C6 -33.7(5)
C3 C2 C5 C6 146.5(4)
C1 C2 C5 C9 141.0(4)
C3 C2 C5 C9 -38.8(6)
C1 C2 C5 Fe1 -125.6(3)
C3 C2 C5 Fe1 54.5(5)
C9 C5 C6 C7 0.0(4)
C2 C5 C6 C7 175.6(3)
Fe1 C5 C6 C7 -58.8(2)
C9 C5 C6 Fe1 58.9(2)
C2 C5 C6 Fe1 -125.5(3)
C5 C6 C7 C8 -0.1(4)
Fe1 C6 C7 C8 -59.8(3)
C5 C6 C7 Fe1 59.6(2)
C6 C7 C8 C9 0.2(4)
Fe1 C7 C8 C9 -59.5(2)
C6 C7 C8 Fe1 59.7(2)
C7 C8 C9 C5 -0.2(4)
Fe1 C8 C9 C5 -59.4(2)
C7 C8 C9 Fe1 59.2(3)
C6 C5 C9 C8 0.1(4)
C2 C5 C9 C8 -175.4(3)
Fe1 C5 C9 C8 58.9(2)
C6 C5 C9 Fe1 -58.8(2)
C2 C5 C9 Fe1 125.7(3)
C14 C10 C11 C12 0.3(4)
Fe1 C10 C11 C12 59.5(3)
C14 C10 C11 Fe1 -59.3(3)
C10 C11 C12 C13 -0.3(4)
Fe1 C11 C12 C13 59.3(3)
C10 C11 C12 Fe1 -59.6(3)
C11 C12 C13 C14 0.2(4)
Fe1 C12 C13 C14 59.6(3)
C11 C12 C13 Fe1 -59.4(3)
C11 C10 C14 C13 -0.2(4)
Fe1 C10 C14 C13 -59.4(3)
C11 C10 C14 Fe1 59.2(2)
C12 C13 C14 C10 0.0(4)
Fe1 C13 C14 C10 59.6(3)
C12 C13 C14 Fe1 -59.5(3)
C4 C3 C15 C19 67.4(5)
C2 C3 C15 C19 -110.4(4)
C4 C3 C15 C16 -111.2(4)
C2 C3 C15 C16 71.1(5)
C4 C3 C15 Fe2 -21.3(5)
C2 C3 C15 Fe2 160.9(3)
C19 C15 C16 C17 1.1(4)
C3 C15 C16 C17 179.9(3)
Fe2 C15 C16 C17 59.6(2)
C19 C15 C16 Fe2 -58.5(2)
C3 C15 C16 Fe2 120.3(4)
C15 C16 C17 C18 -1.2(4)
Fe2 C16 C17 C18 59.1(3)
C15 C16 C17 Fe2 -60.3(2)
C16 C17 C18 C19 0.8(4)
Fe2 C17 C18 C19 59.7(2)
C16 C17 C18 Fe2 -59.0(3)
C16 C15 C19 C18 -0.7(4)
C3 C15 C19 C18 -179.5(3)
Fe2 C15 C19 C18 -59.0(2)
C16 C15 C19 Fe2 58.3(2)
C3 C15 C19 Fe2 -120.5(3)
C17 C18 C19 C15 0.0(4)
Fe2 C18 C19 C15 59.7(2)
C17 C18 C19 Fe2 -59.8(3)
C24 C20 C21 C22 0.0(4)
Fe2 C20 C21 C22 -59.6(3)
C24 C20 C21 Fe2 59.6(3)
C20 C21 C22 C23 0.3(4)
Fe2 C21 C22 C23 -59.2(3)
C20 C21 C22 Fe2 59.5(3)
C21 C22 C23 C24 -0.4(4)
Fe2 C22 C23 C24 -59.4(3)
C21 C22 C23 Fe2 59.0(3)
C22 C23 C24 C20 0.4(4)
Fe2 C23 C24 C20 -59.2(3)
C22 C23 C24 Fe2 59.6(3)
C21 C20 C24 C23 -0.3(4)
Fe2 C20 C24 C23 59.4(3)
C21 C20 C24 Fe2 -59.7(3)
C2 C1 N1 C4 0.0(4)
C2 C1 N1 Si1 163.1(2)
C3 C4 N1 C1 0.3(4)
C3 C4 N1 Si1 -163.0(3)
C1 N1 Si1 C31 39.9(3)
C4 N1 Si1 C31 -160.2(3)
C1 N1 Si1 C28 -78.0(3)
C4 N1 Si1 C28 82.0(3)
C1 N1 Si1 C25 164.9(3)
C4 N1 Si1 C25 -35.1(3)
C33 C31 Si1 N1 50.3(3)
C32 C31 Si1 N1 177.6(3)
C33 C31 Si1 C28 167.0(3)
C32 C31 Si1 C28 -65.8(3)
C33 C31 Si1 C25 -68.3(4)
C32 C31 Si1 C25 58.9(3)
C29 C28 Si1 N1 -61.4(3)
C30 C28 Si1 N1 63.4(3)
C29 C28 Si1 C31 -177.1(3)
C30 C28 Si1 C31 -52.4(3)
C29 C28 Si1 C25 54.0(3)
C30 C28 Si1 C25 178.8(3)
C26 C25 Si1 N1 -66.1(3)
C27 C25 Si1 N1 165.6(3)
C26 C25 Si1 C31 52.6(3)
C27 C25 Si1 C31 -75.7(3)
C26 C25 Si1 C28 177.6(3)
C27 C25 Si1 C28 49.3(3)
C8 C7 Fe1 C13 -76.2(3)
C6 C7 Fe1 C13 164.7(2)
C6 C7 Fe1 C8 -119.1(3)
C8 C7 Fe1 C6 119.1(3)
C8 C7 Fe1 C12 -117.5(2)
C6 C7 Fe1 C12 123.4(2)
C8 C7 Fe1 C11 -159.7(2)
C6 C7 Fe1 C11 81.1(3)
C8 C7 Fe1 C14 -43.8(6)
C6 C7 Fe1 C14 -162.9(4)
C8 C7 Fe1 C9 37.9(2)
C6 C7 Fe1 C9 -81.3(2)
C8 C7 Fe1 C10 167.1(4)
C6 C7 Fe1 C10 47.9(5)
C8 C7 Fe1 C5 81.8(2)
C6 C7 Fe1 C5 -37.3(2)
C12 C13 Fe1 C7 -75.7(3)
C14 C13 Fe1 C7 164.9(2)
C12 C13 Fe1 C8 -117.3(2)
C14 C13 Fe1 C8 123.3(2)
C12 C13 Fe1 C6 -42.3(6)
C14 C13 Fe1 C6 -161.7(4)
C14 C13 Fe1 C12 -119.4(3)
C12 C13 Fe1 C11 37.6(2)
C14 C13 Fe1 C11 -81.8(2)
C12 C13 Fe1 C14 119.4(3)
C12 C13 Fe1 C9 -159.9(2)
C14 C13 Fe1 C9 80.8(2)
C12 C13 Fe1 C10 81.6(3)
C14 C13 Fe1 C10 -37.8(2)
C12 C13 Fe1 C5 165.1(3)
C14 C13 Fe1 C5 45.7(4)
C9 C8 Fe1 C7 119.0(3)
C7 C8 Fe1 C13 123.1(2)
C9 C8 Fe1 C13 -117.9(2)
C7 C8 Fe1 C6 -37.9(2)
C9 C8 Fe1 C6 81.1(2)
C7 C8 Fe1 C12 80.8(3)
C9 C8 Fe1 C12 -160.2(2)
C7 C8 Fe1 C11 47.2(5)
C9 C8 Fe1 C11 166.2(3)
C7 C8 Fe1 C14 164.5(2)
C9 C8 Fe1 C14 -76.4(3)
C7 C8 Fe1 C9 -119.0(3)
C7 C8 Fe1 C10 -163.5(4)
C9 C8 Fe1 C10 -44.4(6)
C7 C8 Fe1 C5 -81.7(2)
C9 C8 Fe1 C5 37.3(2)
C5 C6 Fe1 C7 -119.8(3)
C7 C6 Fe1 C13 -43.7(6)
C5 C6 Fe1 C13 -163.6(4)
C7 C6 Fe1 C8 37.7(2)
C5 C6 Fe1 C8 -82.1(2)
C7 C6 Fe1 C12 -75.9(3)
C5 C6 Fe1 C12 164.2(2)
C7 C6 Fe1 C11 -117.2(2)
C5 C6 Fe1 C11 122.9(2)
C7 C6 Fe1 C14 166.7(3)
C5 C6 Fe1 C14 46.8(4)
C7 C6 Fe1 C9 81.7(2)
C5 C6 Fe1 C9 -38.2(2)
C7 C6 Fe1 C10 -159.7(2)
C5 C6 Fe1 C10 80.5(2)
C7 C6 Fe1 C5 119.8(3)
C13 C12 Fe1 C7 123.3(2)
C11 C12 Fe1 C7 -117.4(2)
C11 C12 Fe1 C13 119.3(3)
C13 C12 Fe1 C8 80.9(3)
C11 C12 Fe1 C8 -159.8(2)
C13 C12 Fe1 C6 165.1(2)
C11 C12 Fe1 C6 -75.6(3)
C13 C12 Fe1 C11 -119.3(3)
C13 C12 Fe1 C14 -37.6(2)
C11 C12 Fe1 C14 81.7(2)
C13 C12 Fe1 C9 47.3(5)
C11 C12 Fe1 C9 166.6(3)
C13 C12 Fe1 C10 -81.3(2)
C11 C12 Fe1 C10 38.0(2)
C13 C12 Fe1 C5 -161.0(4)
C11 C12 Fe1 C5 -41.7(5)
C12 C11 Fe1 C7 80.8(3)
C10 C11 Fe1 C7 -160.4(2)
C12 C11 Fe1 C13 -37.6(2)
C10 C11 Fe1 C13 81.3(2)
C12 C11 Fe1 C8 46.9(5)
C10 C11 Fe1 C8 165.8(3)
C12 C11 Fe1 C6 123.5(2)
C10 C11 Fe1 C6 -117.6(2)
C10 C11 Fe1 C12 118.8(3)
C12 C11 Fe1 C14 -81.4(2)
C10 C11 Fe1 C14 37.5(2)
C12 C11 Fe1 C9 -162.8(4)
C10 C11 Fe1 C9 -44.0(5)
C12 C11 Fe1 C10 -118.8(3)
C12 C11 Fe1 C5 165.2(2)
C10 C11 Fe1 C5 -76.0(3)
C10 C14 Fe1 C7 -161.6(4)
C13 C14 Fe1 C7 -42.6(6)
C10 C14 Fe1 C13 -119.0(3)
C10 C14 Fe1 C8 165.1(2)
C13 C14 Fe1 C8 -75.9(3)
C10 C14 Fe1 C6 46.9(5)
C13 C14 Fe1 C6 165.9(3)
C10 C14 Fe1 C12 -81.4(2)
C13 C14 Fe1 C12 37.5(2)
C10 C14 Fe1 C11 -37.7(2)
C13 C14 Fe1 C11 81.3(2)
C10 C14 Fe1 C9 123.3(2)
C13 C14 Fe1 C9 -117.7(2)
C13 C14 Fe1 C10 119.0(3)
C10 C14 Fe1 C5 80.6(3)
C13 C14 Fe1 C5 -160.5(2)
C8 C9 Fe1 C7 -37.8(2)
C5 C9 Fe1 C7 82.3(2)
C8 C9 Fe1 C13 80.6(2)
C5 C9 Fe1 C13 -159.4(2)
C5 C9 Fe1 C8 120.1(3)
C8 C9 Fe1 C6 -82.0(2)
C5 C9 Fe1 C6 38.08(19)
C8 C9 Fe1 C12 46.6(4)
C5 C9 Fe1 C12 166.7(3)
C8 C9 Fe1 C11 -162.0(4)
C5 C9 Fe1 C11 -42.0(5)
C8 C9 Fe1 C14 123.0(2)
C5 C9 Fe1 C14 -116.9(2)
C8 C9 Fe1 C10 164.4(2)
C5 C9 Fe1 C10 -75.5(2)
C8 C9 Fe1 C5 -120.1(3)
C14 C10 Fe1 C7 165.5(4)
C11 C10 Fe1 C7 46.1(5)
C14 C10 Fe1 C13 37.8(2)
C11 C10 Fe1 C13 -81.6(2)
C14 C10 Fe1 C8 -42.1(6)
C11 C10 Fe1 C8 -161.5(4)
C14 C10 Fe1 C6 -159.9(2)
C11 C10 Fe1 C6 80.7(3)
C14 C10 Fe1 C12 81.6(2)
C11 C10 Fe1 C12 -37.8(2)
C14 C10 Fe1 C11 119.4(3)
C11 C10 Fe1 C14 -119.4(3)
C14 C10 Fe1 C9 -76.0(3)
C11 C10 Fe1 C9 164.6(2)
C14 C10 Fe1 C5 -117.5(2)
C11 C10 Fe1 C5 123.1(2)
C6 C5 Fe1 C7 37.5(2)
C9 C5 Fe1 C7 -81.0(2)
C2 C5 Fe1 C7 157.3(3)
C6 C5 Fe1 C13 167.2(3)
C9 C5 Fe1 C13 48.7(4)
C2 C5 Fe1 C13 -73.0(5)
C6 C5 Fe1 C8 81.3(2)
C9 C5 Fe1 C8 -37.3(2)
C2 C5 Fe1 C8 -158.9(3)
C9 C5 Fe1 C6 -118.5(3)
C2 C5 Fe1 C6 119.8(4)
C6 C5 Fe1 C12 -44.6(5)
C9 C5 Fe1 C12 -163.1(4)
C2 C5 Fe1 C12 75.2(6)
C6 C5 Fe1 C11 -76.2(2)
C9 C5 Fe1 C11 165.3(2)
C2 C5 Fe1 C11 43.6(4)
C6 C5 Fe1 C14 -159.9(2)
C9 C5 Fe1 C14 81.5(2)
C2 C5 Fe1 C14 -40.2(4)
C6 C5 Fe1 C9 118.5(3)
C2 C5 Fe1 C9 -121.7(4)
C6 C5 Fe1 C10 -117.8(2)
C9 C5 Fe1 C10 123.7(2)
C2 C5 Fe1 C10 2.0(3)
C15 C16 Fe2 C17 119.3(3)
C17 C16 Fe2 C18 -37.4(2)
C15 C16 Fe2 C18 81.9(2)
C17 C16 Fe2 C19 -81.5(2)
C15 C16 Fe2 C19 37.8(2)
C17 C16 Fe2 C20 151.2(2)
C15 C16 Fe2 C20 -89.5(2)
C17 C16 Fe2 C24 -174.8(3)
C15 C16 Fe2 C24 -55.5(4)
C17 C16 Fe2 C21 108.2(2)
C15 C16 Fe2 C21 -132.5(2)
C17 C16 Fe2 C23 45.1(10)
C15 C16 Fe2 C23 164.4(9)
C17 C16 Fe2 C22 69.4(3)
C15 C16 Fe2 C22 -171.3(2)
C17 C16 Fe2 C15 -119.3(3)
C18 C17 Fe2 C16 -119.7(3)
C16 C17 Fe2 C18 119.7(3)
C18 C17 Fe2 C19 -38.4(2)
C16 C17 Fe2 C19 81.4(2)
C18 C17 Fe2 C20 -172.7(2)
C16 C17 Fe2 C20 -52.9(3)
C18 C17 Fe2 C24 41.1(10)
C16 C17 Fe2 C24 160.8(9)
C18 C17 Fe2 C21 152.1(2)
C16 C17 Fe2 C21 -88.2(2)
C18 C17 Fe2 C23 69.3(3)
C16 C17 Fe2 C23 -170.9(2)
C18 C17 Fe2 C22 108.4(2)
C16 C17 Fe2 C22 -131.8(2)
C18 C17 Fe2 C15 -82.1(2)
C16 C17 Fe2 C15 37.6(2)
C17 C18 Fe2 C16 37.6(2)
C19 C18 Fe2 C16 -80.8(2)
C19 C18 Fe2 C17 -118.4(3)
C17 C18 Fe2 C19 118.4(3)
C17 C18 Fe2 C20 151.7(9)
C19 C18 Fe2 C20 33.4(10)
C17 C18 Fe2 C24 -172.3(2)
C19 C18 Fe2 C24 69.3(3)
C17 C18 Fe2 C21 -52.0(4)
C19 C18 Fe2 C21 -170.4(3)
C17 C18 Fe2 C23 -132.4(2)
C19 C18 Fe2 C23 109.2(2)
C17 C18 Fe2 C22 -89.0(2)
C19 C18 Fe2 C22 152.7(2)
C17 C18 Fe2 C15 81.4(2)
C19 C18 Fe2 C15 -37.0(2)
C15 C19 Fe2 C16 -38.0(2)
C18 C19 Fe2 C16 82.3(2)
C15 C19 Fe2 C17 -82.1(2)
C18 C19 Fe2 C17 38.1(2)
C15 C19 Fe2 C18 -120.2(3)
C15 C19 Fe2 C20 66.1(3)
C18 C19 Fe2 C20 -173.7(2)
C15 C19 Fe2 C24 106.9(2)
C18 C19 Fe2 C24 -132.9(2)
C15 C19 Fe2 C21 29.0(9)
C18 C19 Fe2 C21 149.2(8)
C15 C19 Fe2 C23 150.6(2)
C18 C19 Fe2 C23 -89.2(2)
C15 C19 Fe2 C22 -172.9(3)
C18 C19 Fe2 C22 -52.7(4)
C18 C19 Fe2 C15 120.2(3)
C21 C20 Fe2 C16 -88.7(2)
C24 C20 Fe2 C16 152.3(2)
C21 C20 Fe2 C17 -53.6(3)
C24 C20 Fe2 C17 -172.7(2)
C21 C20 Fe2 C18 160.5(9)
C24 C20 Fe2 C18 41.5(10)
C21 C20 Fe2 C19 -170.6(2)
C24 C20 Fe2 C19 70.3(3)
C21 C20 Fe2 C24 119.1(3)
C24 C20 Fe2 C21 -119.1(3)
C21 C20 Fe2 C23 81.5(2)
C24 C20 Fe2 C23 -37.5(2)
C21 C20 Fe2 C22 38.0(2)
C24 C20 Fe2 C22 -81.1(2)
C21 C20 Fe2 C15 -132.0(2)
C24 C20 Fe2 C15 109.0(2)
C23 C24 Fe2 C16 -170.6(3)
C20 C24 Fe2 C16 -51.3(4)
C23 C24 Fe2 C17 32.7(11)
C20 C24 Fe2 C17 152.1(9)
C23 C24 Fe2 C18 68.3(3)
C20 C24 Fe2 C18 -172.3(2)
C23 C24 Fe2 C19 109.0(2)
C20 C24 Fe2 C19 -131.6(2)
C23 C24 Fe2 C20 -119.4(3)
C23 C24 Fe2 C21 -81.7(2)
C20 C24 Fe2 C21 37.7(2)
C20 C24 Fe2 C23 119.4(3)
C23 C24 Fe2 C22 -37.6(2)
C20 C24 Fe2 C22 81.8(2)
C23 C24 Fe2 C15 152.7(2)
C20 C24 Fe2 C15 -87.9(2)
C20 C21 Fe2 C16 107.5(2)
C22 C21 Fe2 C16 -133.6(2)
C20 C21 Fe2 C17 150.8(2)
C22 C21 Fe2 C17 -90.3(2)
C20 C21 Fe2 C18 -174.7(2)
C22 C21 Fe2 C18 -55.8(4)
C20 C21 Fe2 C19 43.8(9)
C22 C21 Fe2 C19 162.8(8)
C22 C21 Fe2 C20 118.9(3)
C20 C21 Fe2 C24 -37.9(2)
C22 C21 Fe2 C24 81.1(2)
C20 C21 Fe2 C23 -81.6(2)
C22 C21 Fe2 C23 37.3(2)
C20 C21 Fe2 C22 -118.9(3)
C20 C21 Fe2 C15 68.3(3)
C22 C21 Fe2 C15 -172.8(2)
C22 C23 Fe2 C16 28.5(10)
C24 C23 Fe2 C16 147.6(9)
C22 C23 Fe2 C17 67.2(3)
C24 C23 Fe2 C17 -173.8(2)
C22 C23 Fe2 C18 107.5(2)
C24 C23 Fe2 C18 -133.4(2)
C22 C23 Fe2 C19 151.6(2)
C24 C23 Fe2 C19 -89.3(2)
C22 C23 Fe2 C20 -81.4(2)
C24 C23 Fe2 C20 37.7(2)
C22 C23 Fe2 C24 -119.1(3)
C22 C23 Fe2 C21 -37.6(2)
C24 C23 Fe2 C21 81.4(2)
C24 C23 Fe2 C22 119.1(3)
C22 C23 Fe2 C15 -171.0(3)
C24 C23 Fe2 C15 -51.9(4)
C23 C22 Fe2 C16 -174.0(2)
C21 C22 Fe2 C16 66.4(3)
C23 C22 Fe2 C17 -133.7(2)
C21 C22 Fe2 C17 106.8(2)
C23 C22 Fe2 C18 -90.2(2)
C21 C22 Fe2 C18 150.3(2)
C23 C22 Fe2 C19 -54.7(4)
C21 C22 Fe2 C19 -174.2(3)
C23 C22 Fe2 C20 81.8(2)
C21 C22 Fe2 C20 -37.7(2)
C23 C22 Fe2 C24 37.8(2)
C21 C22 Fe2 C24 -81.8(2)
C23 C22 Fe2 C21 119.6(3)
C21 C22 Fe2 C23 -119.6(3)
C23 C22 Fe2 C15 152.2(8)
C21 C22 Fe2 C15 32.6(9)
C19 C15 Fe2 C16 118.9(3)
C3 C15 Fe2 C16 -121.8(4)
C19 C15 Fe2 C17 81.1(2)
C16 C15 Fe2 C17 -37.8(2)
C3 C15 Fe2 C17 -159.6(3)
C19 C15 Fe2 C18 37.4(2)
C16 C15 Fe2 C18 -81.5(2)
C3 C15 Fe2 C18 156.7(3)
C16 C15 Fe2 C19 -118.9(3)
C3 C15 Fe2 C19 119.3(4)
C19 C15 Fe2 C20 -134.2(2)
C16 C15 Fe2 C20 106.9(2)
C3 C15 Fe2 C20 -14.9(3)
C19 C15 Fe2 C24 -90.9(2)
C16 C15 Fe2 C24 150.2(2)
C3 C15 Fe2 C24 28.4(3)
C19 C15 Fe2 C21 -173.6(2)
C16 C15 Fe2 C21 67.5(3)
C3 C15 Fe2 C21 -54.2(4)
C19 C15 Fe2 C23 -56.3(4)
C16 C15 Fe2 C23 -175.2(3)
C3 C15 Fe2 C23 63.1(4)
C19 C15 Fe2 C22 158.9(8)
C16 C15 Fe2 C22 40.0(9)
C3 C15 Fe2 C22 -81.8(9)
